data_7101324
loop_
_publ_author_name
'Groves, John A.'
'Miller, Stuart R.'
'Warrender, Stewart J.'
'Mellot-Draznieks, Caroline'
'Lightfoot, Philip'
'Wright, Paul A.'

_publ_section_title
;
 The first route to large pore metal phosphonates
;
_journal_coden_ASTM CHCOFS
_journal_issue 31
_journal_name_full
;
 Chemical Communications (Cambridge, United Kingdom)
;
_journal_page_first 3305
_journal_page_last 3307
_journal_paper_doi 10.1039/b605400e
_journal_year 2006
_chemical_formula_moiety 'C27 H48 Co8 N7 O30 P6'
_chemical_formula_sum 'C27 H48 Co8 N7 O30 P6'
_chemical_formula_weight 1608.02
_space_group_IT_number 165
_space_group_name_Hall '-P 3 2"c'
_space_group_name_H-M_alt 'P -3 c 1'
_symmetry_cell_setting trigonal
_symmetry_space_group_name_Hall '-P 3 2"c'
_symmetry_space_group_name_H-M 'P -3 c 1'
_atom_sites_solution_hydrogens geom
_atom_sites_solution_primary direct
_atom_sites_solution_secondary difmap
_audit_creation_method SHELXL-97
_cell_angle_alpha 90.00
_cell_angle_beta 90.00
_cell_angle_gamma 120.00
_cell_formula_units_Z 2
_cell_length_a 19.1430(16)
_cell_length_b 19.1430(16)
_cell_length_c 9.2700(15)
_cell_measurement_reflns_used 3612
_cell_measurement_temperature 150(2)
_cell_measurement_theta_max 25.10
_cell_measurement_theta_min 2.32
_cell_volume 2941.9(6)
_computing_cell_refinement 'Bruker SMART'
_computing_data_collection 'Bruker SMART'
_computing_data_reduction 'Bruker SMART'
_computing_molecular_graphics 'Bruker SHELXTL'
_computing_publication_material 'Bruker SHELXTL'
_computing_structure_refinement 'SHELXL-97 (Sheldrick, 1997)'
_computing_structure_solution 'SHELXS-97 (Sheldrick, 1997)'
_diffrn_ambient_temperature 150(2)
_diffrn_measured_fraction_theta_full 0.999
_diffrn_measured_fraction_theta_max 0.999
_diffrn_measurement_device_type 'Bruker SMART 1K CCD diffractometer'
_diffrn_measurement_method '\w rotation with narrow frames'
_diffrn_radiation_monochromator 'silicon 111'
_diffrn_radiation_source 'SRS Daresbury Laboratories'
_diffrn_radiation_type synchrotron
_diffrn_radiation_wavelength 0.67130
_diffrn_reflns_av_R_equivalents 0.1097
_diffrn_reflns_av_sigmaI/netI 0.0504
_diffrn_reflns_limit_h_max 26
_diffrn_reflns_limit_h_min -26
_diffrn_reflns_limit_k_max 26
_diffrn_reflns_limit_k_min -26
_diffrn_reflns_limit_l_max 12
_diffrn_reflns_limit_l_min -12
_diffrn_reflns_number 31789
_diffrn_reflns_theta_full 29.84
_diffrn_reflns_theta_max 28.03
_diffrn_reflns_theta_min 2.32
_diffrn_standards_number 0
_exptl_absorpt_coefficient_mu 2.444
_exptl_absorpt_correction_T_max 0
_exptl_absorpt_correction_T_min 0
_exptl_absorpt_correction_type none
_exptl_absorpt_process_details -
_exptl_crystal_colour purple
_exptl_crystal_density_diffrn 1.763
_exptl_crystal_density_meas 1.807
_exptl_crystal_density_method 'not measured'
_exptl_crystal_description block
_exptl_crystal_F_000 1549
_exptl_crystal_size_max 0.08
_exptl_crystal_size_mid 0.01
_exptl_crystal_size_min 0.01
_refine_diff_density_max 1.777
_refine_diff_density_min -0.869
_refine_diff_density_rms 0.166
_refine_ls_extinction_method none
_refine_ls_goodness_of_fit_ref 1.050
_refine_ls_hydrogen_treatment constr
_refine_ls_matrix_type full
_refine_ls_number_parameters 122
_refine_ls_number_reflns 2831
_refine_ls_number_restraints 0
_refine_ls_restrained_S_all 1.050
_refine_ls_R_factor_all 0.0752
_refine_ls_R_factor_gt 0.0531
_refine_ls_shift/su_max 0.014
_refine_ls_shift/su_mean 0.001
_refine_ls_structure_factor_coef Fsqd
_refine_ls_weighting_details 'calc w=1/[\s^2^(Fo^2^)+(0.0784P)^2^+12.7950P] where P=(Fo^2^+2Fc^2^)/3'
_refine_ls_weighting_scheme calc
_refine_ls_wR_factor_gt 0.1437
_refine_ls_wR_factor_ref 0.1565
_reflns_number_gt 2138
_reflns_number_total 2831
_reflns_threshold_expression >2sigma(I)
_cod_data_source_file b605400e.txt
_cod_depositor_comments
;
The following automatic conversions were performed:
'_symmetry_cell_setting' value 'TRIGONAL' changed to 'trigonal' according
to '/home/saulius/struct/CIF-dictionaries/cif_core.dic' dictionary named
'cif_core.dic' version 2.4.1 from 2010-06-29.

Automatic conversion script
Id: cif_fix_enum 1527 2010-12-29 10:47:43Z saulius 
;
_cod_original_sg_symbol_Hall -P32c
_cod_original_sg_symbol_H-M P-3c1
_cod_database_code 7101324

loop_
_symmetry_equiv_pos_as_xyz
'x, y, z'
'-y, x-y, z'
'-x+y, -x, z'
'x-y, -y, -z+1/2'
'-x, -x+y, -z+1/2'
'y, x, -z+1/2'
'-x, -y, -z'
'y, -x+y, -z'
'x-y, x, -z'
'-x+y, y, z-1/2'
'x, x-y, z-1/2'
'-y, -x, z-1/2'

loop_
_atom_site_label
_atom_site_type_symbol
_atom_site_fract_x
_atom_site_fract_y
_atom_site_fract_z
_atom_site_U_iso_or_equiv
_atom_site_adp_type
_atom_site_occupancy
_atom_site_symmetry_multiplicity
_atom_site_calc_flag
_atom_site_refinement_flags
Co1 Co 0.6667 0.3333 0.23408(9) 0.0117(2) Uani 1 3 d S
Co2 Co 0.69663(4) 0.18915(4) -0.31162(6) 0.01532(17) Uani 1 1 d .
P1 P 0.63284(6) 0.19487(6) -0.00524(11) 0.0122(2) Uani 1 1 d .
O1 O 0.54406(19) 0.15673(19) 0.0341(3) 0.0180(6) Uani 1 1 d .
O2 O 0.68832(19) 0.25384(18) 0.1089(3) 0.0147(6) Uani 1 1 d .
O3 O 0.65141(19) 0.23227(18) -0.1570(3) 0.0140(6) Uani 1 1 d .
O4 O 0.8114(4) 0.2525(5) -0.1895(8) 0.0238(14) Uiso 0.50 1 d P
O5 O 0.7535(7) 0.1507(6) -0.4598(11) 0.041(2) Uiso 0.50 1 d P
O6 O 0.8063(6) 0.2195(6) -0.2282(10) 0.041(2) Uiso 0.50 1 d P
O7 O 0.7752(7) 0.1498(6) -0.4227(12) 0.045(2) Uiso 0.50 1 d P
N1 N 0.6397(2) 0.0776(2) -0.1684(4) 0.0145(7) Uani 1 1 d .
N2 N 0.894(7) -0.004(7) -0.045(12) 0.08(3) Uiso 0.08 1 d P
C1 C 0.6575(3) 0.1148(3) -0.0224(4) 0.0154(8) Uani 1 1 d .
H1A H 0.7155 0.1371 -0.0012 0.019 Uiso 1 1 calc R
H1B H 0.6263 0.0725 0.0501 0.019 Uiso 1 1 calc R
C2 C 0.6738(3) 0.0229(3) -0.1782(5) 0.0198(9) Uani 1 1 d .
H2 H 0.6469 -0.0186 -0.1010 0.024 Uiso 1 1 calc R
C3 C 0.5511(3) 0.0251(3) -0.1812(4) 0.0155(8) Uani 1 1 d .
H3A H 0.5256 0.0591 -0.1793 0.019 Uiso 1 1 calc R
H3B H 0.5309 -0.0115 -0.0969 0.019 Uiso 1 1 calc R
C4 C 0.7641(9) 0.0593(10) -0.156(2) 0.060(5) Uani 0.50 1 d P
H4A H 0.7798 0.0887 -0.0640 0.090 Uiso 0.50 1 calc PR
H4B H 0.7932 0.0965 -0.2350 0.090 Uiso 0.50 1 calc PR
H4C H 0.7775 0.0162 -0.1536 0.090 Uiso 0.50 1 calc PR
C5 C 0.8245(12) 0.1815(12) -0.3124(19) 0.065(4) Uiso 0.50 1 d P
C6 C 0.8992(15) 0.1731(15) -0.307(3) 0.092(7) Uiso 0.50 1 d P
H6A H 0.8984 0.1401 -0.3885 0.138 Uiso 0.50 1 calc PR
H6B H 0.8999 0.1472 -0.2164 0.138 Uiso 0.50 1 calc PR
H6C H 0.9474 0.2267 -0.3131 0.138 Uiso 0.50 1 calc PR

loop_
_atom_site_aniso_label
_atom_site_aniso_U_11
_atom_site_aniso_U_22
_atom_site_aniso_U_33
_atom_site_aniso_U_23
_atom_site_aniso_U_13
_atom_site_aniso_U_12
Co1 0.0142(3) 0.0142(3) 0.0067(4) 0.000 0.000 0.00709(15)
Co2 0.0184(3) 0.0169(3) 0.0113(3) 0.0002(2) -0.0003(2) 0.0093(2)
P1 0.0150(5) 0.0121(5) 0.0078(4) -0.0005(3) 0.0000(3) 0.0055(4)
O1 0.0172(15) 0.0167(15) 0.0159(14) -0.0025(11) 0.0029(11) 0.0054(12)
O2 0.0184(15) 0.0148(14) 0.0100(13) -0.0011(10) -0.0007(11) 0.0076(12)
O3 0.0197(15) 0.0159(14) 0.0074(12) 0.0012(10) 0.0023(10) 0.0095(12)
N1 0.0159(16) 0.0165(17) 0.0102(15) -0.0033(12) -0.0022(12) 0.0074(14)
C1 0.020(2) 0.0156(19) 0.0096(17) -0.0006(14) -0.0018(14) 0.0079(17)
C2 0.018(2) 0.021(2) 0.020(2) -0.0074(17) -0.0053(16) 0.0097(18)
C3 0.0157(19) 0.017(2) 0.0119(18) -0.0012(15) 0.0013(14) 0.0067(16)
C4 0.051(9) 0.055(9) 0.090(12) -0.043(9) -0.020(8) 0.038(8)

loop_
_atom_type_symbol
_atom_type_description
_atom_type_scat_dispersion_real
_atom_type_scat_dispersion_imag
_atom_type_scat_source
C C 0.0033 0.0016 'International Tables Vol C Tables 4.2.6.8 and 6.1.1.4'
H H 0.0000 0.0000 'International Tables Vol C Tables 4.2.6.8 and 6.1.1.4'
N N 0.0061 0.0033 'International Tables Vol C Tables 4.2.6.8 and 6.1.1.4'
O O 0.0106 0.0060 'International Tables Vol C Tables 4.2.6.8 and 6.1.1.4'
P P 0.1023 0.0942 'International Tables Vol C Tables 4.2.6.8 and 6.1.1.4'
Co Co 0.3494 0.9721 'International Tables Vol C Tables 4.2.6.8 and 6.1.1.4'

loop_
_geom_angle_atom_site_label_1
_geom_angle_atom_site_label_2
_geom_angle_atom_site_label_3
_geom_angle
_geom_angle_site_symmetry_1
_geom_angle_site_symmetry_3
O3 Co1 O3 98.22(10) 12_666 10_656
O3 Co1 O3 98.22(10) 12_666 11_556
O3 Co1 O3 98.22(10) 10_656 11_556
O3 Co1 O2 82.15(11) 12_666 .
O3 Co1 O2 86.82(11) 10_656 .
O3 Co1 O2 174.82(12) 11_556 .
O3 Co1 O2 86.82(11) 12_666 2_655
O3 Co1 O2 174.82(12) 10_656 2_655
O3 Co1 O2 82.15(11) 11_556 2_655
O2 Co1 O2 92.72(11) . 2_655
O3 Co1 O2 174.82(12) 12_666 3_665
O3 Co1 O2 82.15(11) 10_656 3_665
O3 Co1 O2 86.82(11) 11_556 3_665
O2 Co1 O2 92.72(11) . 3_665
O2 Co1 O2 92.72(11) 2_655 3_665
O1 Co2 O6 156.2(3) 10_655 .
O1 Co2 O3 100.89(13) 10_655 .
O6 Co2 O3 101.7(3) . .
O1 Co2 O5 84.3(3) 10_655 .
O6 Co2 O5 72.9(4) . .
O3 Co2 O5 174.6(3) . .
O1 Co2 O2 86.66(12) 10_655 12_665
O6 Co2 O2 89.4(3) . 12_665
O3 Co2 O2 81.18(11) . 12_665
O5 Co2 O2 97.7(3) . 12_665
O1 Co2 O4 162.9(2) 10_655 .
O6 Co2 O4 18.0(3) . .
O3 Co2 O4 85.7(2) . .
O5 Co2 O4 88.9(4) . .
O2 Co2 O4 78.7(2) 12_665 .
O1 Co2 O7 97.9(3) 10_655 .
O6 Co2 O7 60.0(4) . .
O3 Co2 O7 161.2(3) . .
O5 Co2 O7 14.0(3) . .
O2 Co2 O7 101.7(3) 12_665 .
O4 Co2 O7 76.8(4) . .
O1 Co2 N1 101.07(13) 10_655 .
O6 Co2 N1 89.3(3) . .
O3 Co2 N1 82.49(12) . .
O5 Co2 N1 98.2(3) . .
O2 Co2 N1 163.00(12) 12_665 .
O4 Co2 N1 95.4(2) . .
O7 Co2 N1 92.3(3) . .
O1 P1 O2 112.74(18) . .
O1 P1 O3 112.70(18) . .
O2 P1 O3 112.15(17) . .
O1 P1 C1 108.31(19) . .
O2 P1 C1 107.81(18) . .
O3 P1 C1 102.42(17) . .
P1 O1 Co2 128.87(19) . 10_656
P1 O2 Co1 126.84(19) . .
P1 O2 Co2 139.41(19) . 12_666
Co1 O2 Co2 93.27(11) . 12_666
P1 O3 Co2 119.89(17) . .
P1 O3 Co1 140.67(18) . 10_655
Co2 O3 Co1 98.32(12) . 10_655
O6 O4 Co2 65.5(11) . .
C5 O4 Co2 75.5(6) . .
O7 O5 Co2 97.8(19) . .
C5 O5 Co2 80.1(7) . .
O4 O6 C5 156.9(17) . .
O4 O6 Co2 96.5(12) . .
C5 O6 Co2 98.5(11) . .
O5 O7 C5 149(2) . .
O5 O7 Co2 68.3(18) . .
C5 O7 Co2 86.3(10) . .
C3 N1 C1 107.9(3) . .
C3 N1 C2 105.9(3) . .
C1 N1 C2 108.4(3) . .
C3 N1 Co2 116.0(3) . .
C1 N1 Co2 101.2(2) . .
C2 N1 Co2 116.9(3) . .
N1 C1 P1 112.8(3) . .
N1 C1 H1A 109.0 . .
P1 C1 H1A 109.0 . .
N1 C1 H1B 109.0 . .
P1 C1 H1B 109.0 . .
H1A C1 H1B 107.8 . .
N1 C2 C4 117.8(6) . .
N1 C2 C2 110.8(3) . 4_554
C4 C2 C2 108.4(6) . 4_554
N1 C2 H2 106.4 . .
C4 C2 H2 106.4 . .
C2 C2 H2 106.4 4_554 .
N1 C3 C3 112.8(3) . 4_554
N1 C3 H3A 109.0 . .
C3 C3 H3A 109.0 4_554 .
N1 C3 H3B 109.0 . .
C3 C3 H3B 109.0 4_554 .
H3A C3 H3B 107.8 . .
C2 C4 H4A 109.5 . .
C2 C4 H4B 109.5 . .
H4A C4 H4B 109.5 . .
C2 C4 H4C 109.5 . .
H4A C4 H4C 109.5 . .
H4B C4 H4C 109.5 . .
O6 C5 O7 114.5(16) . .
O6 C5 C6 127.1(18) . .
O7 C5 C6 118.2(17) . .
O6 C5 O5 106.4(13) . .
C6 C5 O5 125.9(16) . .
O7 C5 O4 118.6(13) . .
C6 C5 O4 122.0(15) . .
O5 C5 O4 110.0(10) . .
C5 C6 H6A 109.5 . .
C5 C6 H6B 109.5 . .
H6A C6 H6B 109.5 . .
C5 C6 H6C 109.5 . .
H6A C6 H6C 109.5 . .
H6B C6 H6C 109.5 . .

loop_
_geom_bond_atom_site_label_1
_geom_bond_atom_site_label_2
_geom_bond_distance
_geom_bond_site_symmetry_2
Co1 O3 2.069(3) 12_666
Co1 O3 2.069(3) 10_656
Co1 O3 2.069(3) 11_556
Co1 O2 2.113(3) .
Co1 O2 2.113(3) 2_655
Co1 O2 2.113(3) 3_665
Co2 O1 2.004(3) 10_655
Co2 O6 2.030(10) .
Co2 O3 2.049(3) .
Co2 O5 2.101(10) .
Co2 O2 2.172(3) 12_665
Co2 O4 2.217(7) .
Co2 O7 2.241(11) .
Co2 N1 2.276(4) .
P1 O1 1.521(3) .
P1 O2 1.524(3) .
P1 O3 1.537(3) .
P1 C1 1.823(4) .
O4 O6 0.690(10) .
O4 C5 1.88(2) .
O5 O7 0.546(13) .
O5 C5 1.81(2) .
O6 C5 1.23(2) .
O7 C5 1.32(2) .
N1 C3 1.482(5) .
N1 C1 1.487(5) .
N1 C2 1.489(6) .
C1 H1A 0.9900 .
C1 H1B 0.9900 .
C2 C4 1.521(15) .
C2 C2 1.531(8) 4_554
C2 H2 1.0000 .
C3 C3 1.523(8) 4_554
C3 H3A 0.9900 .
C3 H3B 0.9900 .
C4 H4A 0.9800 .
C4 H4B 0.9800 .
C4 H4C 0.9800 .
C5 C6 1.52(3) .
C6 H6A 0.9800 .
C6 H6B 0.9800 .
C6 H6C 0.9800 .
